data_7106947
loop_
_publ_author_name
'Animesh Das'
'Alexander Hubner'
'Mitra Weber'
'Michael Bolte'
'Hans-Wolfram Lerner'
'Matthias Wagner'

_publ_section_title
;
 9-H-9-Borafluorene dimethyl sulfide adduct: a product of a unique
 ring-contraction reaction and a useful hydroboration reagent
;
_journal_name_full Chem.Commun.
_journal_page_first 11339
_journal_paper_doi 10.1039/c1cc14888e
_journal_volume 47
_journal_year 2011
_chemical_formula_moiety 'C12 H10 B2 O3'
_chemical_formula_sum 'C12 H10 B2 O3'
_chemical_formula_weight 223.82
_chemical_name_systematic ?
_space_group_IT_number 14
_symmetry_cell_setting monoclinic
_symmetry_space_group_name_Hall '-P 2ybc'
_symmetry_space_group_name_H-M 'P 1 21/c 1'
_atom_sites_solution_hydrogens geom
_atom_sites_solution_primary direct
_atom_sites_solution_secondary difmap
_audit_creation_method SHELXL-97
_cell_angle_alpha 90.00
_cell_angle_beta 105.63(3)
_cell_angle_gamma 90.00
_cell_formula_units_Z 4
_cell_length_a 10.130(2)
_cell_length_b 7.2521(15)
_cell_length_c 15.992(3)
_cell_measurement_reflns_used 5702
_cell_measurement_temperature 173(2)
_cell_measurement_theta_max 2.59
_cell_measurement_theta_min 3.5
_cell_volume 1131.4(4)
_computing_cell_refinement 'X-Area (Stoe & Cie, 2001)'
_computing_data_collection 'X-Area (Stoe & Cie, 2001)'
_computing_data_reduction 'X-Area (Stoe & Cie, 2001)'
_computing_molecular_graphics 'XP (Sheldrick, 2008)'
_computing_publication_material 'SHELXL-97 (Sheldrick, 1997)'
_computing_structure_refinement 'SHELXL-97 (Sheldrick, 1997)'
_computing_structure_solution 'SHELXS-97 (Sheldrick, 1990)'
_diffrn_ambient_temperature 173(2)
_diffrn_measured_fraction_theta_full 0.998
_diffrn_measured_fraction_theta_max 0.993
_diffrn_measurement_device_type 'STOE IPDS II two-circle-diffractometer'
_diffrn_measurement_method \w
_diffrn_radiation_monochromator graphite
_diffrn_radiation_source 'fine-focus sealed tube'
_diffrn_radiation_type MoK\a
_diffrn_radiation_wavelength 0.71073
_diffrn_reflns_av_R_equivalents 0.1062
_diffrn_reflns_av_sigmaI/netI 0.0750
_diffrn_reflns_limit_h_max 12
_diffrn_reflns_limit_h_min -12
_diffrn_reflns_limit_k_max 7
_diffrn_reflns_limit_k_min -8
_diffrn_reflns_limit_l_max 19
_diffrn_reflns_limit_l_min -18
_diffrn_reflns_number 7543
_diffrn_reflns_theta_full 25.00
_diffrn_reflns_theta_max 25.61
_diffrn_reflns_theta_min 3.50
_diffrn_standards_number 0
_exptl_absorpt_coefficient_mu 0.090
_exptl_absorpt_correction_type none
_exptl_crystal_colour colourless
_exptl_crystal_density_diffrn 1.314
_exptl_crystal_density_method 'not measured'
_exptl_crystal_description needle
_exptl_crystal_F_000 464
_exptl_crystal_size_max 0.36
_exptl_crystal_size_mid 0.10
_exptl_crystal_size_min 0.10
_refine_diff_density_max 0.258
_refine_diff_density_min -0.224
_refine_diff_density_rms 0.058
_refine_ls_extinction_coef 0.026(4)
_refine_ls_extinction_expression Fc^*^=kFc[1+0.001xFc^2^\l^3^/sin(2\q)]^-1/4^
_refine_ls_extinction_method SHELXL
_refine_ls_goodness_of_fit_ref 0.953
_refine_ls_hydrogen_treatment mixed
_refine_ls_matrix_type full
_refine_ls_number_parameters 163
_refine_ls_number_reflns 2114
_refine_ls_number_restraints 0
_refine_ls_restrained_S_all 0.953
_refine_ls_R_factor_all 0.0684
_refine_ls_R_factor_gt 0.0488
_refine_ls_shift/su_max 0.000
_refine_ls_shift/su_mean 0.000
_refine_ls_structure_factor_coef Fsqd
_refine_ls_weighting_details 'calc w=1/[\s^2^(Fo^2^)+(0.0662P)^2^] where P=(Fo^2^+2Fc^2^)/3'
_refine_ls_weighting_scheme calc
_refine_ls_wR_factor_gt 0.1106
_refine_ls_wR_factor_ref 0.1186
_reflns_number_gt 1564
_reflns_number_total 2114
_reflns_threshold_expression >2\s(I)
_cod_data_source_file c1cc14888e.txt
_cod_data_source_block wa1222
_cod_original_sg_symbol_H-M P21/c
_cod_database_code 7106947

loop_
_symmetry_equiv_pos_as_xyz
'x, y, z'
'-x, y+1/2, -z+1/2'
'-x, -y, -z'
'x, -y-1/2, z-1/2'

loop_
_atom_site_label
_atom_site_type_symbol
_atom_site_fract_x
_atom_site_fract_y
_atom_site_fract_z
_atom_site_U_iso_or_equiv
_atom_site_adp_type
_atom_site_occupancy
_atom_site_symmetry_multiplicity
_atom_site_calc_flag
_atom_site_refinement_flags
B1 B 0.16681(19) 0.1339(3) 0.68625(13) 0.0227(4) Uani 1 1 d .
B2 B 0.14795(18) 0.4759(3) 0.67944(14) 0.0234(4) Uani 1 1 d .
O1 O 0.09160(13) -0.01372(18) 0.69991(9) 0.0288(3) Uani 1 1 d .
H1 H 0.028(3) 0.030(5) 0.727(2) 0.071(9) Uiso 1 1 d .
O2 O 0.11113(13) 0.61135(19) 0.72785(9) 0.0289(3) Uani 1 1 d .
H2 H 0.113(3) 0.742(5) 0.714(2) 0.065(8) Uiso 1 1 d .
O3 O 0.13008(12) 0.30368(18) 0.70925(9) 0.0268(3) Uani 1 1 d .
C1 C 0.29807(17) 0.1022(3) 0.65424(12) 0.0237(4) Uani 1 1 d .
C2 C 0.34536(17) 0.2263(3) 0.60074(12) 0.0255(4) Uani 1 1 d .
C3 C 0.47421(19) 0.1911(3) 0.58642(14) 0.0335(5) Uani 1 1 d .
H3 H 0.5091 0.2745 0.5518 0.040 Uiso 1 1 calc R
C4 C 0.55129(19) 0.0387(3) 0.62122(15) 0.0386(5) Uani 1 1 d .
H4 H 0.6381 0.0196 0.6106 0.046 Uiso 1 1 calc R
C5 C 0.50355(19) -0.0858(3) 0.67112(15) 0.0369(5) Uani 1 1 d .
H5 H 0.5556 -0.1922 0.6940 0.044 Uiso 1 1 calc R
C6 C 0.37754(19) -0.0527(3) 0.68744(13) 0.0300(4) Uani 1 1 d .
H6 H 0.3444 -0.1378 0.7222 0.036 Uiso 1 1 calc R
C11 C 0.18845(16) 0.5110(3) 0.59315(12) 0.0238(4) Uani 1 1 d .
C12 C 0.26739(16) 0.3904(3) 0.55568(12) 0.0249(4) Uani 1 1 d .
C13 C 0.2777(2) 0.4299(3) 0.47200(14) 0.0343(5) Uani 1 1 d .
H13 H 0.3260 0.3467 0.4450 0.041 Uiso 1 1 calc R
C14 C 0.2198(2) 0.5864(3) 0.42728(14) 0.0376(5) Uani 1 1 d .
H14 H 0.2282 0.6091 0.3704 0.045 Uiso 1 1 calc R
C15 C 0.14956(19) 0.7099(3) 0.46548(13) 0.0349(5) Uani 1 1 d .
H15 H 0.1132 0.8204 0.4364 0.042 Uiso 1 1 calc R
C16 C 0.13315(18) 0.6700(3) 0.54635(13) 0.0294(4) Uani 1 1 d .
H16 H 0.0824 0.7533 0.5715 0.035 Uiso 1 1 calc R

loop_
_atom_site_aniso_label
_atom_site_aniso_U_11
_atom_site_aniso_U_22
_atom_site_aniso_U_33
_atom_site_aniso_U_23
_atom_site_aniso_U_13
_atom_site_aniso_U_12
B1 0.0309(9) 0.0158(10) 0.0226(10) 0.0001(8) 0.0092(8) 0.0004(7)
B2 0.0226(8) 0.0168(10) 0.0319(11) -0.0016(8) 0.0092(8) -0.0010(7)
O1 0.0388(7) 0.0150(7) 0.0397(8) 0.0003(6) 0.0232(6) -0.0005(5)
O2 0.0393(7) 0.0149(7) 0.0391(8) -0.0010(6) 0.0219(6) 0.0005(5)
O3 0.0359(6) 0.0165(7) 0.0342(7) 0.0002(5) 0.0202(5) -0.0006(5)
C1 0.0281(8) 0.0198(10) 0.0244(9) -0.0026(7) 0.0092(7) -0.0009(7)
C2 0.0288(8) 0.0255(10) 0.0245(9) -0.0031(8) 0.0109(7) -0.0016(7)
C3 0.0327(9) 0.0348(12) 0.0377(11) -0.0020(9) 0.0177(8) -0.0001(8)
C4 0.0280(9) 0.0427(13) 0.0486(13) -0.0024(10) 0.0166(9) 0.0058(9)
C5 0.0339(9) 0.0337(12) 0.0429(12) -0.0007(10) 0.0098(8) 0.0098(8)
C6 0.0349(9) 0.0239(10) 0.0326(10) -0.0002(8) 0.0112(8) 0.0031(8)
C11 0.0262(8) 0.0184(10) 0.0272(10) -0.0005(7) 0.0081(7) -0.0036(6)
C12 0.0261(8) 0.0230(10) 0.0278(10) -0.0005(8) 0.0109(7) -0.0050(7)
C13 0.0395(10) 0.0367(13) 0.0304(11) -0.0010(9) 0.0158(8) -0.0036(8)
C14 0.0434(10) 0.0450(14) 0.0259(10) 0.0061(9) 0.0120(8) -0.0083(9)
C15 0.0380(10) 0.0313(12) 0.0319(10) 0.0081(9) 0.0031(8) -0.0060(8)
C16 0.0316(9) 0.0218(10) 0.0347(10) 0.0016(8) 0.0088(8) -0.0038(7)

loop_
_atom_type_symbol
_atom_type_description
_atom_type_scat_dispersion_real
_atom_type_scat_dispersion_imag
_atom_type_scat_source
C C 0.0033 0.0016 'International Tables Vol C Tables 4.2.6.8 and 6.1.1.4'
H H 0.0000 0.0000 'International Tables Vol C Tables 4.2.6.8 and 6.1.1.4'
B B 0.0013 0.0007 'International Tables Vol C Tables 4.2.6.8 and 6.1.1.4'
O O 0.0106 0.0060 'International Tables Vol C Tables 4.2.6.8 and 6.1.1.4'

loop_
_geom_angle_atom_site_label_1
_geom_angle_atom_site_label_2
_geom_angle_atom_site_label_3
_geom_angle
O3 B1 O1 117.38(16)
O3 B1 C1 122.54(16)
O1 B1 C1 119.79(17)
O2 B2 O3 112.22(17)
O2 B2 C11 124.14(17)
O3 B2 C11 123.22(17)
B1 O1 H1 107(2)
B2 O2 H2 123.0(18)
B1 O3 B2 131.25(15)
C6 C1 C2 119.14(16)
C6 C1 B1 116.49(16)
C2 C1 B1 124.16(17)
C3 C2 C1 117.64(18)
C3 C2 C12 117.17(17)
C1 C2 C12 125.17(15)
C4 C3 C2 121.9(2)
C4 C3 H3 119.1
C2 C3 H3 119.1
C5 C4 C3 120.65(17)
C5 C4 H4 119.7
C3 C4 H4 119.7
C4 C5 C6 118.65(19)
C4 C5 H5 120.7
C6 C5 H5 120.7
C5 C6 C1 122.00(19)
C5 C6 H6 119.0
C1 C6 H6 119.0
C16 C11 C12 117.94(17)
C16 C11 B2 116.22(16)
C12 C11 B2 125.68(16)
C13 C12 C11 118.21(18)
C13 C12 C2 117.12(17)
C11 C12 C2 124.63(16)
C14 C13 C12 122.1(2)
C14 C13 H13 119.0
C12 C13 H13 119.0
C15 C14 C13 119.93(19)
C15 C14 H14 120.0
C13 C14 H14 120.0
C16 C15 C14 119.0(2)
C16 C15 H15 120.5
C14 C15 H15 120.5
C15 C16 C11 122.69(19)
C15 C16 H16 118.7
C11 C16 H16 118.7

loop_
_geom_bond_atom_site_label_1
_geom_bond_atom_site_label_2
_geom_bond_distance
B1 O3 1.365(2)
B1 O1 1.365(2)
B1 C1 1.565(3)
B2 O2 1.363(2)
B2 O3 1.366(2)
B2 C11 1.563(3)
O1 H1 0.92(3)
O2 H2 0.97(4)
C1 C6 1.401(3)
C1 C2 1.411(3)
C2 C3 1.408(3)
C2 C12 1.501(3)
C3 C4 1.381(3)
C3 H3 0.9500
C4 C5 1.376(3)
C4 H4 0.9500
C5 C6 1.391(3)
C5 H5 0.9500
C6 H6 0.9500
C11 C16 1.406(3)
C11 C12 1.422(3)
C12 C13 1.400(3)
C13 C14 1.385(3)
C13 H13 0.9500
C14 C15 1.384(3)
C14 H14 0.9500
C15 C16 1.378(3)
C15 H15 0.9500
C16 H16 0.9500

loop_
_geom_hbond_atom_site_label_D
_geom_hbond_atom_site_label_H
_geom_hbond_atom_site_label_A
_geom_hbond_distance_DH
_geom_hbond_distance_HA
_geom_hbond_distance_DA
_geom_hbond_angle_DHA
_geom_hbond_site_symmetry_A
O1 H1 O2 0.92(3) 1.85(3) 2.7665(19) 174(3) 2_546
O2 H2 O1 0.97(4) 1.80(4) 2.754(2) 169(3) 1_565

loop_
_geom_torsion_atom_site_label_1
_geom_torsion_atom_site_label_2
_geom_torsion_atom_site_label_3
_geom_torsion_atom_site_label_4
_geom_torsion
O1 B1 O3 B2 -154.30(17)
C1 B1 O3 B2 31.8(3)
O2 B2 O3 B1 -172.15(17)
C11 B2 O3 B1 15.0(3)
O3 B1 C1 C6 137.02(19)
O1 B1 C1 C6 -36.7(2)
O3 B1 C1 C2 -37.7(3)
O1 B1 C1 C2 148.63(18)
C6 C1 C2 C3 -2.6(3)
B1 C1 C2 C3 171.96(18)
C6 C1 C2 C12 175.59(18)
B1 C1 C2 C12 -9.9(3)
C1 C2 C3 C4 1.6(3)
C12 C2 C3 C4 -176.74(19)
C2 C3 C4 C5 0.5(3)
C3 C4 C5 C6 -1.5(3)
C4 C5 C6 C1 0.4(3)
C2 C1 C6 C5 1.7(3)
B1 C1 C6 C5 -173.29(18)
O2 B2 C11 C16 -26.1(2)
O3 B2 C11 C16 145.96(17)
O2 B2 C11 C12 158.64(17)
O3 B2 C11 C12 -29.3(3)
C16 C11 C12 C13 -4.3(2)
B2 C11 C12 C13 170.92(17)
C16 C11 C12 C2 173.37(17)
B2 C11 C12 C2 -11.4(3)
C3 C2 C12 C13 36.3(2)
C1 C2 C12 C13 -141.86(19)
C3 C2 C12 C11 -141.37(19)
C1 C2 C12 C11 40.5(3)
C11 C12 C13 C14 3.4(3)
C2 C12 C13 C14 -174.44(18)
C12 C13 C14 C15 0.3(3)
C13 C14 C15 C16 -3.0(3)
C14 C15 C16 C11 2.0(3)
C12 C11 C16 C15 1.7(3)
B2 C11 C16 C15 -173.93(16)
